data_4312098
loop_
_publ_author_name
'Alicia Cuevas'
'Ra\'ul Chiozzone'
'Carlos Kremer'
'Leopoldo Suescun'
'Alvaro Mombr\'u'
'Donatella Armentano'
'Giovanni De Munno'
'Francesc Lloret'
'Juan Cano'
'Juan Faus'

_publ_section_title
;
 Rhenium(IV)-Copper(II) Heterobimetallic Complexes with a Bridge Malonato
 Ligand. Synthesis, Crystal Structure, and Magnetic Properties
;
_journal_name_full 'Inorganic Chemistry'
_journal_page_first 7823
_journal_page_last 7831
_journal_paper_doi 10.1021/ic0493853
_journal_volume 43
_journal_year 2004
_chemical_formula_moiety 'C23 H18 Cl4 Cu N4 O4 Re'
_chemical_formula_sum 'C23 H18 Cl4 Cu N4 O4 Re'
_chemical_formula_weight 805.95
_chemical_name_systematic
;
  ?
;
_space_group_IT_number 14
_symmetry_cell_setting monoclinic
_symmetry_space_group_name_Hall '-P 2yn'
_symmetry_space_group_name_H-M 'P 1 21/n 1'
_atom_sites_solution_hydrogens geom
_atom_sites_solution_primary direct
_atom_sites_solution_secondary difmap
_audit_creation_method SHELXL-97
_cell_angle_alpha 90.00
_cell_angle_beta 97.298(16)
_cell_angle_gamma 90.00
_cell_formula_units_Z 4
_cell_length_a 10.866(3)
_cell_length_b 15.559(5)
_cell_length_c 15.995(2)
_cell_measurement_reflns_used 13
_cell_measurement_temperature 273(2)
_cell_measurement_theta_max 13.69
_cell_measurement_theta_min 10.19
_cell_volume 2682.3(12)
_computing_cell_refinement 'MSC/AFC Diffractometer Software, 1993'
_computing_data_collection 'MSC/AFC Diffractometer Software, 1993'
_computing_data_reduction 'MSC/AFC Diffractometer Software, 1993'
_computing_molecular_graphics 'ZORTEP (Zsolnai & Pritzkow, 1995)'
_computing_publication_material 'PLATON (Spek, 1990) and CSD (Allen & Kennard,1993)'
_computing_structure_refinement 'SHELXL-97 (Sheldrick, 1997)'
_computing_structure_solution 'SHELXS-97 (Sheldrick, 1990)'
_diffrn_ambient_temperature 273(2)
_diffrn_measured_fraction_theta_full 1.000
_diffrn_measured_fraction_theta_max 1.000
_diffrn_measurement_device_type 'Rigaku AFC-7S'
_diffrn_measurement_method \q/2\q
_diffrn_radiation_monochromator graphite
_diffrn_radiation_source 'fine-focus sealed tube'
_diffrn_radiation_type MoK\a
_diffrn_radiation_wavelength 0.71069
_diffrn_reflns_av_R_equivalents 0.0549
_diffrn_reflns_av_sigmaI/netI 0.1144
_diffrn_reflns_limit_h_max 12
_diffrn_reflns_limit_h_min -1
_diffrn_reflns_limit_k_max 18
_diffrn_reflns_limit_k_min -1
_diffrn_reflns_limit_l_max 18
_diffrn_reflns_limit_l_min -18
_diffrn_reflns_number 5947
_diffrn_reflns_theta_full 24.96
_diffrn_reflns_theta_max 24.96
_diffrn_reflns_theta_min 2.15
_diffrn_standards_decay_% 10
_diffrn_standards_interval_time 200
_diffrn_standards_number 3
_exptl_absorpt_coefficient_mu 5.738
_exptl_absorpt_correction_T_max 0.8939
_exptl_absorpt_correction_T_min 0.4799
_exptl_absorpt_correction_type psi-scan
_exptl_absorpt_process_details 'MSC/AFC Diffractometer Software, 1993'
_exptl_crystal_colour 'sky blue'
_exptl_crystal_density_diffrn 1.996
_exptl_crystal_density_method 'not measured'
_exptl_crystal_description plate
_exptl_crystal_F_000 1552
_exptl_crystal_size_max 0.15
_exptl_crystal_size_mid 0.10
_exptl_crystal_size_min 0.02
_refine_diff_density_max 3.187
_refine_diff_density_min -1.718
_refine_diff_density_rms 0.270
_refine_ls_extinction_method none
_refine_ls_goodness_of_fit_ref 1.105
_refine_ls_hydrogen_treatment mixed
_refine_ls_matrix_type full
_refine_ls_number_parameters 344
_refine_ls_number_reflns 4708
_refine_ls_number_restraints 82
_refine_ls_restrained_S_all 1.099
_refine_ls_R_factor_all 0.1268
_refine_ls_R_factor_gt 0.0626
_refine_ls_shift/su_max 0.001
_refine_ls_shift/su_mean 0.000
_refine_ls_structure_factor_coef Fsqd
_refine_ls_weighting_details 'calc w=1/[\s^2^(Fo^2^)+(0.0892P)^2^+17.5846P] where P=(Fo^2^+2Fc^2^)/3'
_refine_ls_weighting_scheme calc
_refine_ls_wR_factor_gt 0.1629
_refine_ls_wR_factor_ref 0.1847
_reflns_number_gt 2890
_reflns_number_total 4708
_reflns_threshold_expression >2sigma(I)
_cod_data_source_file ic0493853si20040517_113146_4.cif
_cod_data_source_block comp3
_cod_database_code 4312098

loop_
_symmetry_equiv_pos_as_xyz
'x, y, z'
'x+1/2, -y+1/2, z+1/2'
'-x, -y, -z'
'-x-1/2, y-1/2, -z-1/2'

loop_
_atom_site_label
_atom_site_type_symbol
_atom_site_fract_x
_atom_site_fract_y
_atom_site_fract_z
_atom_site_U_iso_or_equiv
_atom_site_adp_type
_atom_site_occupancy
_atom_site_symmetry_multiplicity
_atom_site_calc_flag
_atom_site_refinement_flags
_atom_site_disorder_assembly
_atom_site_disorder_group
Re1 Re 0.54020(5) 0.22678(3) 0.84479(3) 0.0308(2) Uani 1 1 d . . .
Cl1 Cl 0.5182(3) 0.1906(2) 0.9835(2) 0.0432(9) Uani 1 1 d . . .
Cl2 Cl 0.3314(4) 0.2022(3) 0.8018(3) 0.0586(12) Uani 1 1 d . . .
Cl3 Cl 0.4996(4) 0.3744(2) 0.8693(3) 0.0542(10) Uani 1 1 d . . .
Cl4 Cl 0.5910(4) 0.0852(2) 0.8142(3) 0.0568(11) Uani 1 1 d . . .
O1 O 0.5611(9) 0.2593(6) 0.7251(6) 0.039(2) Uani 1 1 d . . .
O2 O 0.7223(8) 0.2543(5) 0.8776(6) 0.032(2) Uani 1 1 d U . .
C1 C 0.6443(12) 0.3056(9) 0.6952(8) 0.033(3) Uani 1 1 d D . .
C2 C 0.749(3) 0.3451(19) 0.7564(15) 0.039(8) Uani 0.50 1 d PD . .
H2A H 0.8216 0.3488 0.7266 0.047 Uiso 0.50 1 calc PR . .
H2B H 0.7251 0.4036 0.7673 0.047 Uiso 0.50 1 calc PR . .
C2' C 0.774(3) 0.298(3) 0.7457(13) 0.068(13) Uani 0.50 1 d PD . .
H2'1 H 0.8081 0.2427 0.7311 0.082 Uiso 0.50 1 calc PR . .
H2'2 H 0.8258 0.3417 0.7251 0.082 Uiso 0.50 1 calc PR . .
C3 C 0.7919(11) 0.3037(8) 0.8418(8) 0.027(3) Uani 1 1 d DU . .
O3 O 0.6318(9) 0.3338(6) 0.6254(6) 0.040(2) Uani 1 1 d U . .
O4 O 0.8873(9) 0.3348(6) 0.8779(6) 0.043(2) Uani 1 1 d . . .
Cu1 Cu 0.46002(18) 0.25856(11) 0.52950(13) 0.0472(5) Uani 1 1 d . . .
N11 N 0.3751(10) 0.1573(7) 0.5717(6) 0.030(2) Uani 1 1 d U . .
N12 N 0.6022(10) 0.1771(7) 0.5361(6) 0.031(2) Uani 1 1 d U . .
C11 C 0.2546(13) 0.1481(10) 0.5752(9) 0.040(4) Uani 1 1 d . . .
H11 H 0.2025 0.1944 0.5599 0.048 Uiso 1 1 calc R . .
C12 C 0.2029(14) 0.0730(10) 0.6005(9) 0.047(4) Uani 1 1 d . . .
H12 H 0.1179 0.0687 0.6021 0.056 Uiso 1 1 calc R . .
C13 C 0.2807(14) 0.0038(10) 0.6235(9) 0.047(4) Uani 1 1 d . . .
H13 H 0.2486 -0.0467 0.6430 0.056 Uiso 1 1 calc R . .
C14 C 0.4050(13) 0.0105(9) 0.6174(8) 0.036(3) Uani 1 1 d U . .
H14 H 0.4578 -0.0359 0.6309 0.043 Uiso 1 1 calc R . .
C15 C 0.4516(12) 0.0891(8) 0.5902(8) 0.031(2) Uani 1 1 d U . .
C16 C 0.5813(12) 0.1018(8) 0.5763(7) 0.029(2) Uani 1 1 d U . .
C17 C 0.6731(14) 0.0442(9) 0.5977(9) 0.043(3) Uani 1 1 d U . .
H17 H 0.6561 -0.0077 0.6228 0.051 Uiso 1 1 calc R . .
C18 C 0.7932(15) 0.0631(11) 0.5821(10) 0.052(4) Uani 1 1 d . . .
H18 H 0.8579 0.0250 0.5979 0.063 Uiso 1 1 calc R . .
C19 C 0.8139(15) 0.1384(10) 0.5433(10) 0.051(4) Uani 1 1 d . . .
H19 H 0.8928 0.1515 0.5303 0.061 Uiso 1 1 calc R . .
C110 C 0.7190(11) 0.1943(9) 0.5236(9) 0.036(3) Uani 1 1 d . . .
H110 H 0.7360 0.2471 0.5003 0.043 Uiso 1 1 calc R . .
N21 N 0.4842(10) 0.3387(7) 0.4348(7) 0.035(2) Uani 1 1 d U . .
N22 N 0.3496(10) 0.3529(7) 0.5592(7) 0.036(3) Uani 1 1 d U . .
C21 C 0.5498(12) 0.3256(10) 0.3705(9) 0.040(3) Uani 1 1 d . . .
H21 H 0.5993 0.2768 0.3709 0.047 Uiso 1 1 calc R . .
C22 C 0.5466(15) 0.3815(12) 0.3042(11) 0.059(5) Uani 1 1 d . . .
H22 H 0.5918 0.3695 0.2600 0.070 Uiso 1 1 calc R . .
C23 C 0.4783(14) 0.4539(11) 0.3026(11) 0.060(5) Uani 1 1 d . . .
H23 H 0.4777 0.4926 0.2582 0.072 Uiso 1 1 calc R . .
C24 C 0.4086(14) 0.4701(9) 0.3684(10) 0.043(3) Uani 1 1 d U . .
H24 H 0.3604 0.5194 0.3690 0.052 Uiso 1 1 calc R . .
C25 C 0.4139(12) 0.4099(8) 0.4329(9) 0.033(2) Uani 1 1 d U . .
C26 C 0.3390(13) 0.4187(8) 0.5039(9) 0.035(3) Uani 1 1 d U . .
C27 C 0.2656(14) 0.4892(9) 0.5157(9) 0.044(3) Uani 1 1 d U . .
H27 H 0.2582 0.5340 0.4769 0.052 Uiso 1 1 calc R . .
C28 C 0.2032(17) 0.4920(11) 0.5859(10) 0.061(5) Uani 1 1 d . . .
H28 H 0.1519 0.5382 0.5942 0.073 Uiso 1 1 calc R . .
C29 C 0.2178(16) 0.4256(11) 0.6432(10) 0.058(5) Uani 1 1 d . . .
H29 H 0.1783 0.4273 0.6915 0.069 Uiso 1 1 calc R . .
C210 C 0.2916(14) 0.3570(10) 0.6282(9) 0.047(4) Uani 1 1 d . . .
H210 H 0.3015 0.3122 0.6670 0.056 Uiso 1 1 calc R . .

loop_
_atom_site_aniso_label
_atom_site_aniso_U_11
_atom_site_aniso_U_22
_atom_site_aniso_U_33
_atom_site_aniso_U_23
_atom_site_aniso_U_13
_atom_site_aniso_U_12
Re1 0.0260(3) 0.0345(3) 0.0318(3) 0.0052(3) 0.0036(2) -0.0038(3)
Cl1 0.050(2) 0.046(2) 0.0354(18) 0.0062(16) 0.0100(16) -0.0026(18)
Cl2 0.038(2) 0.079(3) 0.058(2) 0.027(2) 0.0021(19) -0.018(2)
Cl3 0.061(3) 0.034(2) 0.072(3) 0.0094(19) 0.023(2) 0.0034(19)
Cl4 0.071(3) 0.043(2) 0.055(2) -0.0095(19) 0.003(2) 0.003(2)
O1 0.031(5) 0.056(6) 0.031(5) 0.009(4) 0.002(4) -0.011(5)
O2 0.031(2) 0.033(2) 0.032(2) 0.0000(10) 0.0032(10) -0.0006(10)
C1 0.032(8) 0.036(8) 0.032(8) 0.007(6) 0.012(6) 0.000(7)
C2 0.040(19) 0.031(17) 0.048(19) 0.004(15) 0.009(15) -0.024(16)
C2' 0.07(3) 0.09(4) 0.04(2) -0.01(2) -0.006(18) 0.00(3)
C3 0.015(6) 0.037(6) 0.031(6) 0.003(5) 0.007(5) -0.005(5)
O3 0.050(5) 0.035(5) 0.033(5) 0.001(4) 0.004(4) -0.006(4)
O4 0.038(6) 0.036(5) 0.054(6) -0.001(5) 0.002(5) -0.004(5)
Cu1 0.0465(11) 0.0310(9) 0.0704(13) 0.0246(9) 0.0321(10) 0.0176(8)
N11 0.031(6) 0.030(5) 0.029(5) 0.007(4) 0.010(4) 0.003(5)
N12 0.033(6) 0.027(5) 0.032(5) -0.002(4) 0.003(4) 0.008(5)
C11 0.038(9) 0.045(9) 0.042(8) 0.010(7) 0.021(7) 0.008(7)
C12 0.031(8) 0.065(11) 0.043(8) -0.003(8) -0.004(7) -0.012(8)
C13 0.044(9) 0.045(9) 0.051(9) 0.013(7) 0.004(7) -0.016(8)
C14 0.041(7) 0.033(6) 0.032(6) 0.002(5) -0.003(6) -0.008(6)
C15 0.034(5) 0.030(5) 0.027(5) -0.003(4) -0.003(4) -0.003(4)
C16 0.040(5) 0.020(5) 0.027(5) 0.000(4) -0.002(4) 0.001(4)
C17 0.053(8) 0.038(7) 0.037(6) 0.009(6) 0.003(6) 0.009(6)
C18 0.041(10) 0.058(10) 0.057(10) 0.003(9) 0.005(8) 0.018(8)
C19 0.036(9) 0.056(10) 0.062(10) -0.007(9) 0.017(8) -0.004(8)
C110 0.014(7) 0.044(8) 0.050(8) -0.007(7) 0.006(6) -0.002(6)
N21 0.028(6) 0.027(5) 0.051(6) 0.000(5) 0.009(5) -0.002(5)
N22 0.034(6) 0.026(5) 0.046(6) 0.000(5) -0.002(5) 0.002(5)
C21 0.023(7) 0.045(9) 0.053(9) 0.015(7) 0.013(7) 0.007(7)
C22 0.039(10) 0.073(12) 0.063(11) 0.032(10) 0.005(8) 0.020(9)
C23 0.039(10) 0.070(12) 0.070(11) 0.042(10) -0.001(9) -0.009(9)
C24 0.038(7) 0.027(6) 0.062(7) 0.015(6) -0.002(6) 0.005(6)
C25 0.023(5) 0.022(5) 0.050(5) 0.005(4) -0.006(5) -0.004(4)
C26 0.035(5) 0.021(5) 0.045(5) 0.001(4) -0.009(5) 0.002(4)
C27 0.050(7) 0.030(6) 0.049(7) -0.004(6) 0.000(6) 0.009(6)
C28 0.072(13) 0.050(10) 0.060(11) -0.008(9) 0.008(10) 0.026(10)
C29 0.059(11) 0.066(12) 0.048(9) -0.029(9) 0.006(8) 0.004(9)
C210 0.053(10) 0.050(9) 0.041(8) 0.007(7) 0.023(8) 0.018(8)

loop_
_atom_type_symbol
_atom_type_description
_atom_type_scat_dispersion_real
_atom_type_scat_dispersion_imag
_atom_type_scat_source
C C 0.0033 0.0016 'International Tables Vol C Tables 4.2.6.8 and 6.1.1.4'
H H 0.0000 0.0000 'International Tables Vol C Tables 4.2.6.8 and 6.1.1.4'
N N 0.0061 0.0033 'International Tables Vol C Tables 4.2.6.8 and 6.1.1.4'
O O 0.0106 0.0060 'International Tables Vol C Tables 4.2.6.8 and 6.1.1.4'
Cl Cl 0.1484 0.1585 'International Tables Vol C Tables 4.2.6.8 and 6.1.1.4'
Cu Cu 0.3201 1.2651 'International Tables Vol C Tables 4.2.6.8 and 6.1.1.4'
Re Re -1.0185 7.2310 'International Tables Vol C Tables 4.2.6.8 and 6.1.1.4'

loop_
_geom_angle_atom_site_label_1
_geom_angle_atom_site_label_2
_geom_angle_atom_site_label_3
_geom_angle
_geom_angle_site_symmetry_1
_geom_angle_site_symmetry_3
_geom_angle_publ_flag
O1 Re1 O2 88.2(4) . . ?
O1 Re1 Cl2 89.1(3) . . ?
O2 Re1 Cl2 176.6(3) . . ?
O1 Re1 Cl1 179.2(3) . . ?
O2 Re1 Cl1 91.1(3) . . ?
Cl2 Re1 Cl1 91.60(14) . . ?
O1 Re1 Cl4 88.8(3) . . ?
O2 Re1 Cl4 90.3(3) . . ?
Cl2 Re1 Cl4 91.77(16) . . ?
Cl1 Re1 Cl4 91.56(14) . . ?
O1 Re1 Cl3 87.7(3) . . ?
O2 Re1 Cl3 87.1(3) . . ?
Cl2 Re1 Cl3 90.74(16) . . ?
Cl1 Re1 Cl3 91.89(14) . . ?
Cl4 Re1 Cl3 175.68(15) . . ?
C1 O1 Re1 131.1(8) . . ?
C3 O2 Re1 129.1(8) . . ?
O3 C1 O1 123.3(12) . . ?
O3 C1 C2 115.9(14) . . ?
O1 C1 C2 119.1(14) . . ?
O3 C1 C2' 120.6(18) . . ?
O1 C1 C2' 113.5(19) . . ?
C2 C1 C2' 30.7(16) . . ?
C3 C2 C1 121.1(17) . . ?
C3 C2 H2A 107.1 . . ?
C1 C2 H2A 107.1 . . ?
C3 C2 H2B 107.1 . . ?
C1 C2 H2B 107.1 . . ?
H2A C2 H2B 106.8 . . ?
C3 C2' C1 121(2) . . ?
C3 C2' H2'1 107.1 . . ?
C1 C2' H2'1 107.1 . . ?
C3 C2' H2'2 107.1 . . ?
C1 C2' H2'2 107.1 . . ?
H2'1 C2' H2'2 106.8 . . ?
O4 C3 O2 123.2(11) . . ?
O4 C3 C2' 119.4(18) . . ?
O2 C3 C2' 114(2) . . ?
O4 C3 C2 113.4(13) . . ?
O2 C3 C2 122.1(14) . . ?
C2' C3 C2 30.8(16) . . ?
C1 O3 Cu1 112.6(8) . . ?
N11 Cu1 N12 82.4(4) . . ?
N11 Cu1 N22 100.6(5) . . ?
N12 Cu1 N22 160.7(4) . . ?
N11 Cu1 N21 149.4(4) . . ?
N12 Cu1 N21 105.1(4) . . ?
N22 Cu1 N21 82.1(5) . . ?
N11 Cu1 O3 119.8(4) . . ?
N12 Cu1 O3 75.9(4) . . ?
N22 Cu1 O3 86.3(4) . . ?
N21 Cu1 O3 90.8(4) . . ?
C11 N11 C15 119.1(12) . . ?
C11 N11 Cu1 127.2(9) . . ?
C15 N11 Cu1 113.4(9) . . ?
C110 N12 C16 117.3(11) . . ?
C110 N12 Cu1 127.6(9) . . ?
C16 N12 Cu1 113.3(9) . . ?
N11 C11 C12 123.1(14) . . ?
N11 C11 H11 118.5 . . ?
C12 C11 H11 118.5 . . ?
C11 C12 C13 118.5(14) . . ?
C11 C12 H12 120.7 . . ?
C13 C12 H12 120.7 . . ?
C14 C13 C12 119.7(14) . . ?
C14 C13 H13 120.2 . . ?
C12 C13 H13 120.2 . . ?
C13 C14 C15 118.8(14) . . ?
C13 C14 H14 120.6 . . ?
C15 C14 H14 120.6 . . ?
N11 C15 C14 120.7(12) . . ?
N11 C15 C16 115.8(11) . . ?
C14 C15 C16 123.5(12) . . ?
C17 C16 N12 121.7(13) . . ?
C17 C16 C15 124.3(12) . . ?
N12 C16 C15 113.9(11) . . ?
C16 C17 C18 119.5(14) . . ?
C16 C17 H17 120.2 . . ?
C18 C17 H17 120.2 . . ?
C19 C18 C17 118.6(14) . . ?
C19 C18 H18 120.7 . . ?
C17 C18 H18 120.7 . . ?
C110 C19 C18 119.6(15) . . ?
C110 C19 H19 120.2 . . ?
C18 C19 H19 120.2 . . ?
N12 C110 C19 123.1(14) . . ?
N12 C110 H110 118.5 . . ?
C19 C110 H110 118.5 . . ?
C21 N21 C25 117.7(12) . . ?
C21 N21 Cu1 128.3(9) . . ?
C25 N21 Cu1 113.7(9) . . ?
C210 N22 C26 119.6(12) . . ?
C210 N22 Cu1 126.4(10) . . ?
C26 N22 Cu1 114.0(10) . . ?
N21 C21 C22 122.3(14) . . ?
N21 C21 H21 118.8 . . ?
C22 C21 H21 118.8 . . ?
C23 C22 C21 120.4(17) . . ?
C23 C22 H22 119.8 . . ?
C21 C22 H22 119.8 . . ?
C22 C23 C24 119.1(14) . . ?
C22 C23 H23 120.4 . . ?
C24 C23 H23 120.4 . . ?
C25 C24 C23 117.6(14) . . ?
C25 C24 H24 121.2 . . ?
C23 C24 H24 121.2 . . ?
N21 C25 C24 122.9(14) . . ?
N21 C25 C26 115.0(11) . . ?
C24 C25 C26 122.1(12) . . ?
N22 C26 C27 121.0(14) . . ?
N22 C26 C25 115.0(12) . . ?
C27 C26 C25 124.0(13) . . ?
C26 C27 C28 119.1(14) . . ?
C26 C27 H27 120.5 . . ?
C28 C27 H27 120.5 . . ?
C29 C28 C27 119.3(15) . . ?
C29 C28 H28 120.3 . . ?
C27 C28 H28 120.3 . . ?
C210 C29 C28 119.1(16) . . ?
C210 C29 H29 120.4 . . ?
C28 C29 H29 120.4 . . ?
N22 C210 C29 121.8(14) . . ?
N22 C210 H210 119.1 . . ?
C29 C210 H210 119.1 . . ?

loop_
_geom_bond_atom_site_label_1
_geom_bond_atom_site_label_2
_geom_bond_distance
_geom_bond_site_symmetry_2
_geom_bond_publ_flag
Re1 O1 2.020(9) . ?
Re1 O2 2.027(9) . ?
Re1 Cl2 2.318(4) . ?
Re1 Cl1 2.331(3) . ?
Re1 Cl4 2.337(4) . ?
Re1 Cl3 2.380(4) . ?
O1 C1 1.294(16) . ?
O2 C3 1.265(15) . ?
C1 O3 1.191(15) . ?
C1 C2 1.53(2) . ?
C1 C2' 1.54(2) . ?
C2 C3 1.53(2) . ?
C2 H2A 0.9700 . ?
C2 H2B 0.9700 . ?
C2' C3 1.53(2) . ?
C2' H2'1 0.9700 . ?
C2' H2'2 0.9700 . ?
C3 O4 1.221(15) . ?
O3 Cu1 2.546(9) . ?
Cu1 N11 1.987(10) . ?
Cu1 N12 1.991(10) . ?
Cu1 N22 1.991(11) . ?
Cu1 N21 2.005(11) . ?
N11 C11 1.326(17) . ?
N11 C15 1.357(16) . ?
N12 C110 1.337(17) . ?
N12 C16 1.369(16) . ?
C11 C12 1.38(2) . ?
C11 H11 0.9300 . ?
C12 C13 1.39(2) . ?
C12 H12 0.9300 . ?
C13 C14 1.37(2) . ?
C13 H13 0.9300 . ?
C14 C15 1.413(19) . ?
C14 H14 0.9300 . ?
C15 C16 1.469(19) . ?
C16 C17 1.352(19) . ?
C17 C18 1.39(2) . ?
C17 H17 0.9300 . ?
C18 C19 1.36(2) . ?
C18 H18 0.9300 . ?
C19 C110 1.36(2) . ?
C19 H19 0.9300 . ?
C110 H110 0.9300 . ?
N21 C21 1.340(17) . ?
N21 C25 1.344(17) . ?
N22 C210 1.340(18) . ?
N22 C26 1.349(17) . ?
C21 C22 1.37(2) . ?
C21 H21 0.9300 . ?
C22 C23 1.35(2) . ?
C22 H22 0.9300 . ?
C23 C24 1.40(2) . ?
C23 H23 0.9300 . ?
C24 C25 1.390(19) . ?
C24 H24 0.9300 . ?
C25 C26 1.49(2) . ?
C26 C27 1.384(19) . ?
C27 C28 1.38(2) . ?
C27 H27 0.9300 . ?
C28 C29 1.38(2) . ?
C28 H28 0.9300 . ?
C29 C210 1.37(2) . ?
C29 H29 0.9300 . ?
C210 H210 0.9300 . ?

loop_
_geom_torsion_atom_site_label_1
_geom_torsion_atom_site_label_2
_geom_torsion_atom_site_label_3
_geom_torsion_atom_site_label_4
_geom_torsion
_geom_torsion_site_symmetry_1
_geom_torsion_site_symmetry_2
_geom_torsion_site_symmetry_3
_geom_torsion_site_symmetry_4
_geom_torsion_publ_flag
O2 Re1 O1 C1 -20.4(12) . . . . ?
Cl2 Re1 O1 C1 157.5(12) . . . . ?
Cl1 Re1 O1 C1 9(24) . . . . ?
Cl4 Re1 O1 C1 -110.7(12) . . . . ?
Cl3 Re1 O1 C1 66.8(12) . . . . ?
O1 Re1 O2 C3 24.3(11) . . . . ?
Cl2 Re1 O2 C3 -13(5) . . . . ?
Cl1 Re1 O2 C3 -155.4(10) . . . . ?
Cl4 Re1 O2 C3 113.1(11) . . . . ?
Cl3 Re1 O2 C3 -63.5(10) . . . . ?
Re1 O1 C1 O3 -164.2(10) . . . . ?
Re1 O1 C1 C2 0(2) . . . . ?
Re1 O1 C1 C2' 34(2) . . . . ?
O3 C1 C2 C3 -168(2) . . . . ?
O1 C1 C2 C3 26(4) . . . . ?
C2' C1 C2 C3 -61(3) . . . . ?
O3 C1 C2' C3 151(3) . . . . ?
O1 C1 C2' C3 -47(4) . . . . ?
C2 C1 C2' C3 61(3) . . . . ?
Re1 O2 C3 O4 158.3(9) . . . . ?
Re1 O2 C3 C2' -42(2) . . . . ?
Re1 O2 C3 C2 -8(2) . . . . ?
C1 C2' C3 O4 -148(3) . . . . ?
C1 C2' C3 O2 52(4) . . . . ?
C1 C2' C3 C2 -61(3) . . . . ?
C1 C2 C3 O4 170(2) . . . . ?
C1 C2 C3 O2 -23(4) . . . . ?
C1 C2 C3 C2' 61(3) . . . . ?
O1 C1 O3 Cu1 -17.3(17) . . . . ?
C2 C1 O3 Cu1 177.8(18) . . . . ?
C2' C1 O3 Cu1 143(2) . . . . ?
C1 O3 Cu1 N11 -5.5(11) . . . . ?
C1 O3 Cu1 N12 -78.0(10) . . . . ?
C1 O3 Cu1 N22 94.5(10) . . . . ?
C1 O3 Cu1 N21 176.6(10) . . . . ?
N12 Cu1 N11 C11 -168.1(12) . . . . ?
N22 Cu1 N11 C11 31.2(12) . . . . ?
N21 Cu1 N11 C11 -61.2(15) . . . . ?
O3 Cu1 N11 C11 123.0(11) . . . . ?
N12 Cu1 N11 C15 5.0(8) . . . . ?
N22 Cu1 N11 C15 -155.7(8) . . . . ?
N21 Cu1 N11 C15 111.9(10) . . . . ?
O3 Cu1 N11 C15 -63.9(9) . . . . ?
N11 Cu1 N12 C110 -173.8(12) . . . . ?
N22 Cu1 N12 C110 -73.5(19) . . . . ?
N21 Cu1 N12 C110 36.5(12) . . . . ?
O3 Cu1 N12 C110 -50.4(11) . . . . ?
N11 Cu1 N12 C16 -9.5(8) . . . . ?
N22 Cu1 N12 C16 90.8(16) . . . . ?
N21 Cu1 N12 C16 -159.2(8) . . . . ?
O3 Cu1 N12 C16 113.9(8) . . . . ?
C15 N11 C11 C12 3(2) . . . . ?
Cu1 N11 C11 C12 175.6(10) . . . . ?
N11 C11 C12 C13 0(2) . . . . ?
C11 C12 C13 C14 -3(2) . . . . ?
C12 C13 C14 C15 2(2) . . . . ?
C11 N11 C15 C14 -3.5(18) . . . . ?
Cu1 N11 C15 C14 -177.2(9) . . . . ?
C11 N11 C15 C16 173.9(11) . . . . ?
Cu1 N11 C15 C16 0.2(14) . . . . ?
C13 C14 C15 N11 1.0(19) . . . . ?
C13 C14 C15 C16 -176.1(13) . . . . ?
C110 N12 C16 C17 -4.1(18) . . . . ?
Cu1 N12 C16 C17 -170.1(10) . . . . ?
C110 N12 C16 C15 178.0(11) . . . . ?
Cu1 N12 C16 C15 12.0(13) . . . . ?
N11 C15 C16 C17 174.1(12) . . . . ?
C14 C15 C16 C17 -9(2) . . . . ?
N11 C15 C16 N12 -8.2(16) . . . . ?
C14 C15 C16 N12 169.1(11) . . . . ?
N12 C16 C17 C18 3(2) . . . . ?
C15 C16 C17 C18 -179.6(13) . . . . ?
C16 C17 C18 C19 -2(2) . . . . ?
C17 C18 C19 C110 2(2) . . . . ?
C16 N12 C110 C19 5(2) . . . . ?
Cu1 N12 C110 C19 168.5(11) . . . . ?
C18 C19 C110 N12 -4(2) . . . . ?
N11 Cu1 N21 C21 -78.8(15) . . . . ?
N12 Cu1 N21 C21 22.0(13) . . . . ?
N22 Cu1 N21 C21 -176.3(12) . . . . ?
O3 Cu1 N21 C21 97.6(12) . . . . ?
N11 Cu1 N21 C25 93.6(12) . . . . ?
N12 Cu1 N21 C25 -165.6(9) . . . . ?
N22 Cu1 N21 C25 -3.9(9) . . . . ?
O3 Cu1 N21 C25 -90.0(9) . . . . ?
N11 Cu1 N22 C210 36.3(13) . . . . ?
N12 Cu1 N22 C210 -61(2) . . . . ?
N21 Cu1 N22 C210 -174.6(13) . . . . ?
O3 Cu1 N22 C210 -83.3(12) . . . . ?
N11 Cu1 N22 C26 -146.1(9) . . . . ?
N12 Cu1 N22 C26 116.6(14) . . . . ?
N21 Cu1 N22 C26 3.0(9) . . . . ?
O3 Cu1 N22 C26 94.3(9) . . . . ?
C25 N21 C21 C22 0(2) . . . . ?
Cu1 N21 C21 C22 171.8(12) . . . . ?
N21 C21 C22 C23 2(3) . . . . ?
C21 C22 C23 C24 -2(3) . . . . ?
C22 C23 C24 C25 0(2) . . . . ?
C21 N21 C25 C24 -1.1(19) . . . . ?
Cu1 N21 C25 C24 -174.4(10) . . . . ?
C21 N21 C25 C26 177.3(12) . . . . ?
Cu1 N21 C25 C26 4.1(14) . . . . ?
C23 C24 C25 N21 1(2) . . . . ?
C23 C24 C25 C26 -177.2(13) . . . . ?
C210 N22 C26 C27 -2(2) . . . . ?
Cu1 N22 C26 C27 180.0(10) . . . . ?
C210 N22 C26 C25 176.1(12) . . . . ?
Cu1 N22 C26 C25 -1.6(14) . . . . ?
N21 C25 C26 N22 -1.7(16) . . . . ?
C24 C25 C26 N22 176.8(12) . . . . ?
N21 C25 C26 C27 176.7(12) . . . . ?
C24 C25 C26 C27 -5(2) . . . . ?
N22 C26 C27 C28 1(2) . . . . ?
C25 C26 C27 C28 -177.7(14) . . . . ?
C26 C27 C28 C29 1(2) . . . . ?
C27 C28 C29 C210 -2(3) . . . . ?
C26 N22 C210 C29 2(2) . . . . ?
Cu1 N22 C210 C29 179.5(12) . . . . ?
C28 C29 C210 N22 0(3) . . . . ?
